data_4020846
loop_
_publ_author_name
'Andrew G. Myers'
'Miki Sogi'
'Michael A. Lewis'
'Stephen P. Arvedson'

_publ_section_title
;
 Synthetic and Theoretical Studies of Cyclobuta[1,2:3,4]dicyclopentene.
 Organocobalt Intermediates in the Construction
 of the Unsaturated Carbon Skeleton and Their Transformation
 into Novel Cobaltacyclic Complexes by C-C Insertion
;
_journal_name_full 'Journal of Organic Chemistry'
_journal_page_first 2516
_journal_page_last 2525
_journal_paper_doi 10.1021/jo030368p
_journal_volume 69
_journal_year 2004
_chemical_formula_moiety 'C20 H23 Co O2'
_chemical_formula_sum 'C20 H23 Co O2'
_chemical_formula_weight 354.31
_chemical_melting_point 471
_space_group_IT_number 14
_symmetry_cell_setting monoclinic
_symmetry_space_group_name_Hall '-P 2ybc'
_symmetry_space_group_name_H-M 'P 1 21/c 1'
_cell_angle_alpha 90.00
_cell_angle_beta 104.885(3)
_cell_angle_gamma 90.00
_cell_formula_units_Z 4
_cell_length_a 7.3919(11)
_cell_length_b 17.188(2)
_cell_length_c 13.0077(18)
_cell_measurement_temperature 213(2)
_cell_volume 1597.2(4)
_diffrn_ambient_temperature 213(2)
_exptl_crystal_density_diffrn 1.473
_cod_original_sg_symbol_H-M 'P 21/c'
_cod_database_code 4020846

loop_
_symmetry_equiv_pos_as_xyz
'x, y, z'
'-x, y+1/2, -z+1/2'
'-x, -y, -z'
'x, -y-1/2, z-1/2'

loop_
_atom_site_label
_atom_site_type_symbol
_atom_site_fract_x
_atom_site_fract_y
_atom_site_fract_z
_atom_site_U_iso_or_equiv
_atom_site_adp_type
_atom_site_occupancy
_atom_site_symmetry_multiplicity
_atom_site_calc_flag
_atom_site_refinement_flags
_atom_site_disorder_assembly
_atom_site_disorder_group
Co1 Co 0.68363(4) 0.872472(16) 0.21995(2) 0.01940(9) Uani 1 1 d . . .
O1 O 0.7173(3) 0.93701(11) 0.51393(14) 0.0535(5) Uani 1 1 d . . .
O2 O 0.2274(3) 0.85470(11) -0.00276(14) 0.0555(6) Uani 1 1 d . . .
C1 C 0.4060(3) 0.88445(13) 0.17751(17) 0.0260(5) Uani 1 1 d . . .
C2 C 0.5029(3) 0.95223(13) 0.23607(17) 0.0248(5) Uani 1 1 d . . .
C3 C 0.5427(3) 1.03697(13) 0.25669(18) 0.0323(5) Uani 1 1 d . . .
H3A H 0.4271 1.0670 0.2485 0.039 Uiso 1 1 calc R . .
H3B H 0.6146 1.0584 0.2096 0.039 Uiso 1 1 calc R . .
C4 C 0.6600(4) 1.03525(14) 0.37437(18) 0.0361(6) Uani 1 1 d . . .
H4A H 0.7899 1.0495 0.3783 0.043 Uiso 1 1 calc R . .
H4B H 0.6095 1.0731 0.4161 0.043 Uiso 1 1 calc R . .
C5 C 0.6534(3) 0.95309(14) 0.42052(18) 0.0315(5) Uani 1 1 d . . .
C6 C 0.5564(3) 0.90542(13) 0.33110(17) 0.0247(5) Uani 1 1 d . . .
C7 C 0.4678(3) 0.83668(13) 0.27078(17) 0.0244(4) Uani 1 1 d . . .
C8 C 0.3885(3) 0.75589(13) 0.25726(18) 0.0299(5) Uani 1 1 d . . .
H8A H 0.2978 0.7478 0.2995 0.036 Uiso 1 1 calc R . .
H8B H 0.4870 0.7164 0.2761 0.036 Uiso 1 1 calc R . .
C9 C 0.2923(3) 0.75573(14) 0.13588(19) 0.0342(5) Uani 1 1 d . . .
H9A H 0.3561 0.7187 0.0999 0.041 Uiso 1 1 calc R . .
H9B H 0.1617 0.7391 0.1240 0.041 Uiso 1 1 calc R . .
C10 C 0.2992(3) 0.83768(14) 0.08903(19) 0.0334(5) Uani 1 1 d . . .
C11 C 0.8790(3) 0.78590(13) 0.22127(17) 0.0257(5) Uani 1 1 d . . .
C12 C 0.9656(3) 0.85261(13) 0.27823(17) 0.0258(5) Uani 1 1 d . . .
C13 C 0.9334(3) 0.91804(13) 0.20588(17) 0.0259(5) Uani 1 1 d . . .
C14 C 0.8251(3) 0.89134(13) 0.10623(16) 0.0263(5) Uani 1 1 d . . .
C15 C 0.7903(3) 0.80992(13) 0.11553(17) 0.0260(5) Uani 1 1 d . . .
C16 C 0.8865(4) 0.70436(14) 0.2625(2) 0.0411(6) Uani 1 1 d . . .
H16A H 0.9964 0.6784 0.2515 0.062 Uiso 1 1 calc R . .
H16B H 0.7750 0.6765 0.2249 0.062 Uiso 1 1 calc R . .
H16C H 0.8929 0.7054 0.3379 0.062 Uiso 1 1 calc R . .
C17 C 1.0753(3) 0.85590(16) 0.39221(18) 0.0407(7) Uani 1 1 d . . .
H17A H 1.2056 0.8442 0.3971 0.061 Uiso 1 1 calc R . .
H17B H 1.0258 0.8180 0.4331 0.061 Uiso 1 1 calc R . .
H17C H 1.0656 0.9076 0.4202 0.061 Uiso 1 1 calc R . .
C18 C 1.0114(3) 0.99801(14) 0.2304(2) 0.0406(6) Uani 1 1 d . . .
H18A H 1.1329 1.0011 0.2151 0.061 Uiso 1 1 calc R . .
H18B H 1.0246 1.0094 0.3050 0.061 Uiso 1 1 calc R . .
H18C H 0.9273 1.0355 0.1870 0.061 Uiso 1 1 calc R . .
C19 C 0.7614(4) 0.93849(16) 0.0060(2) 0.0466(7) Uani 1 1 d . . .
H19A H 0.8574 0.9376 -0.0327 0.070 Uiso 1 1 calc R . .
H19B H 0.7390 0.9918 0.0241 0.070 Uiso 1 1 calc R . .
H19C H 0.6466 0.9165 -0.0380 0.070 Uiso 1 1 calc R . .
C20 C 0.6914(4) 0.75827(16) 0.0262(2) 0.0446(7) Uani 1 1 d . . .
H20A H 0.7814 0.7367 -0.0087 0.067 Uiso 1 1 calc R . .
H20B H 0.5985 0.7882 -0.0246 0.067 Uiso 1 1 calc R . .
H20C H 0.6302 0.7163 0.0541 0.067 Uiso 1 1 calc R . .

loop_
_atom_site_aniso_label
_atom_site_aniso_U_11
_atom_site_aniso_U_22
_atom_site_aniso_U_33
_atom_site_aniso_U_23
_atom_site_aniso_U_13
_atom_site_aniso_U_12
Co1 0.01940(14) 0.01911(15) 0.01815(14) -0.00075(12) 0.00200(10) -0.00028(12)
O1 0.0786(15) 0.0484(12) 0.0264(10) -0.0053(8) 0.0006(10) -0.0048(10)
O2 0.0621(13) 0.0483(13) 0.0390(11) -0.0023(9) -0.0184(9) 0.0005(10)
C1 0.0198(10) 0.0255(12) 0.0302(12) -0.0019(9) 0.0020(8) 0.0026(9)
C2 0.0221(11) 0.0231(11) 0.0275(11) -0.0020(9) 0.0030(9) 0.0028(8)
C3 0.0322(12) 0.0239(12) 0.0377(13) -0.0026(10) 0.0029(10) 0.0035(10)
C4 0.0431(14) 0.0295(13) 0.0348(13) -0.0122(10) 0.0080(11) -0.0063(11)
C5 0.0352(13) 0.0311(13) 0.0281(12) -0.0079(10) 0.0077(10) -0.0009(10)
C6 0.0239(11) 0.0246(11) 0.0254(11) -0.0020(9) 0.0059(9) -0.0001(9)
C7 0.0219(10) 0.0254(12) 0.0259(11) -0.0021(9) 0.0063(9) -0.0015(9)
C8 0.0269(11) 0.0276(13) 0.0354(13) -0.0046(10) 0.0083(10) -0.0055(10)
C9 0.0294(12) 0.0317(13) 0.0397(14) -0.0118(10) 0.0052(10) -0.0064(10)
C10 0.0263(12) 0.0344(14) 0.0344(14) -0.0078(11) -0.0014(10) 0.0015(10)
C11 0.0238(10) 0.0246(12) 0.0300(12) 0.0034(9) 0.0095(9) 0.0044(9)
C12 0.0189(10) 0.0326(13) 0.0254(11) 0.0017(9) 0.0045(8) 0.0023(9)
C13 0.0232(11) 0.0265(12) 0.0290(12) -0.0006(9) 0.0087(9) -0.0031(9)
C14 0.0301(11) 0.0292(12) 0.0210(11) 0.0028(9) 0.0088(9) 0.0010(9)
C15 0.0270(11) 0.0289(12) 0.0227(11) -0.0044(9) 0.0073(9) 0.0006(9)
C16 0.0376(13) 0.0292(14) 0.0594(17) 0.0124(12) 0.0179(13) 0.0070(11)
C17 0.0283(12) 0.0627(19) 0.0270(13) -0.0017(12) -0.0005(10) 0.0029(12)
C18 0.0348(13) 0.0331(14) 0.0566(16) -0.0054(12) 0.0164(12) -0.0097(11)
C19 0.0575(18) 0.0500(18) 0.0326(14) 0.0165(12) 0.0123(13) 0.0065(14)
C20 0.0431(15) 0.0511(17) 0.0396(15) -0.0237(12) 0.0105(12) -0.0068(13)

loop_
_geom_bond_atom_site_label_1
_geom_bond_atom_site_label_2
_geom_bond_distance
_geom_bond_site_symmetry_2
_geom_bond_publ_flag
Co1 C2 1.963(2) . ?
Co1 C7 1.976(2) . ?
Co1 C1 1.994(2) . ?
Co1 C6 1.999(2) . ?
Co1 C15 2.043(2) . ?
Co1 C14 2.045(2) . ?
Co1 C12 2.055(2) . ?
Co1 C13 2.056(2) . ?
Co1 C11 2.071(2) . ?
O1 C5 1.217(3) . ?
O2 C10 1.211(3) . ?
C1 C7 1.439(3) . ?
C1 C10 1.459(3) . ?
C1 C2 1.473(3) . ?
C2 C6 1.442(3) . ?
C2 C3 1.497(3) . ?
C3 C4 1.554(3) . ?
C3 H3A 0.9800 . ?
C3 H3B 0.9800 . ?
C4 C5 1.540(3) . ?
C4 H4A 0.9800 . ?
C4 H4B 0.9800 . ?
C5 C6 1.453(3) . ?
C6 C7 1.475(3) . ?
C7 C8 1.500(3) . ?
C8 C9 1.556(3) . ?
C8 H8A 0.9800 . ?
C8 H8B 0.9800 . ?
C9 C10 1.541(3) . ?
C9 H9A 0.9800 . ?
C9 H9B 0.9800 . ?
C11 C12 1.425(3) . ?
C11 C15 1.424(3) . ?
C11 C16 1.497(3) . ?
C12 C13 1.446(3) . ?
C12 C17 1.497(3) . ?
C13 C14 1.414(3) . ?
C13 C18 1.493(3) . ?
C14 C15 1.434(3) . ?
C14 C19 1.504(3) . ?
C15 C20 1.495(3) . ?
C16 H16A 0.9700 . ?
C16 H16B 0.9700 . ?
C16 H16C 0.9700 . ?
C17 H17A 0.9700 . ?
C17 H17B 0.9700 . ?
C17 H17C 0.9700 . ?
C18 H18A 0.9700 . ?
C18 H18B 0.9700 . ?
C18 H18C 0.9700 . ?
C19 H19A 0.9700 . ?
C19 H19B 0.9700 . ?
C19 H19C 0.9700 . ?
C20 H20A 0.9700 . ?
C20 H20B 0.9700 . ?
C20 H20C 0.9700 . ?
